data_4074948
loop_
_publ_author_name
'Clark, George R.'
'Johns, Paul M.'
'Roper, Warren R.'
'Wright, L. James'

_publ_section_title
;
 An Osmabenzofuran from Reaction between Os(PhC&#x22EE;CPh)(CS)(PPh3)2and
 Methyl Propiolate and the C-Protonation of this Compound to Form a
 Tethered Osmabenzene
;
_journal_issue 7
_journal_name_full Organometallics
_journal_page_first 1771
_journal_paper_doi 10.1021/om0510371
_journal_volume 25
_journal_year 2006
_chemical_formula_moiety 'C59 H48 O4 Os P2 S'
_chemical_formula_sum 'C59 H48 O4 Os P2 S'
_chemical_formula_weight 1105.17
_chemical_name_systematic
;
 ?
;
_space_group_IT_number 2
_symmetry_cell_setting triclinic
_symmetry_space_group_name_Hall '-P 1'
_symmetry_space_group_name_H-M 'P -1'
_atom_sites_solution_hydrogens geom
_atom_sites_solution_primary direct
_atom_sites_solution_secondary difmap
_audit_creation_method SHELXL-97
_cell_angle_alpha 91.612(1)
_cell_angle_beta 99.010(1)
_cell_angle_gamma 114.221(1)
_cell_formula_units_Z 2
_cell_length_a 11.6740(1)
_cell_length_b 11.8790(1)
_cell_length_c 19.4041(1)
_cell_measurement_reflns_used 8192
_cell_measurement_temperature 84(2)
_cell_measurement_theta_max 26.56
_cell_measurement_theta_min 1.89
_cell_volume 2410.93(4)
_computing_cell_refinement 'SMART (Siemens, 1995)'
_computing_data_collection 'SMART (Siemens, 1995)'
_computing_data_reduction 'SAINT (Siemens, 1995)'
_computing_molecular_graphics 'Ortep-III (Burnett & Johnson, 1996)'
_computing_publication_material 'SHELXTL (Siemens, 1995)'
_computing_structure_refinement 'SHELXL97 (Sheldrick, 1997)'
_computing_structure_solution 'SHELXS97 (Sheldrick, 1997)'
_diffrn_ambient_temperature 84(2)
_diffrn_measured_fraction_theta_full 0.987
_diffrn_measured_fraction_theta_max 0.987
_diffrn_measurement_device_type 'Siemens SMART CCD'
_diffrn_measurement_method 'Area detector \w scans'
_diffrn_radiation_monochromator graphite
_diffrn_radiation_source 'fine-focus sealed tube'
_diffrn_radiation_type MoK\a
_diffrn_radiation_wavelength 0.71073
_diffrn_reflns_av_R_equivalents 0.0176
_diffrn_reflns_av_sigmaI/netI 0.0399
_diffrn_reflns_limit_h_max 14
_diffrn_reflns_limit_h_min -14
_diffrn_reflns_limit_k_max 14
_diffrn_reflns_limit_k_min -14
_diffrn_reflns_limit_l_max 24
_diffrn_reflns_limit_l_min -24
_diffrn_reflns_number 18206
_diffrn_reflns_theta_full 26.56
_diffrn_reflns_theta_max 26.56
_diffrn_reflns_theta_min 1.89
_diffrn_standards_decay_% <2%
_diffrn_standards_number 0
_exptl_absorpt_coefficient_mu 2.803
_exptl_absorpt_correction_T_max 0.7669
_exptl_absorpt_correction_T_min 0.4674
_exptl_absorpt_correction_type multi-scan
_exptl_absorpt_process_details 'SADABS; Sheldrick, 1997'
_exptl_crystal_colour brown
_exptl_crystal_density_diffrn 1.522
_exptl_crystal_density_method 'not measured'
_exptl_crystal_description plate
_exptl_crystal_F_000 1112
_exptl_crystal_size_max 0.32
_exptl_crystal_size_mid 0.30
_exptl_crystal_size_min 0.10
_refine_diff_density_max 0.663
_refine_diff_density_min -1.119
_refine_diff_density_rms 0.088
_refine_ls_extinction_method none
_refine_ls_goodness_of_fit_ref 1.069
_refine_ls_hydrogen_treatment riding
_refine_ls_matrix_type full
_refine_ls_number_parameters 604
_refine_ls_number_reflns 9923
_refine_ls_number_restraints 0
_refine_ls_restrained_S_all 1.069
_refine_ls_R_factor_all 0.0285
_refine_ls_R_factor_gt 0.0235
_refine_ls_shift/su_max 0.002
_refine_ls_shift/su_mean 0.000
_refine_ls_structure_factor_coef Fsqd
_refine_ls_weighting_details 'calc w=1/[\s^2^(Fo^2^)+(0.0058P)^2^+3.0647P] where P=(Fo^2^+2Fc^2^)/3'
_refine_ls_weighting_scheme calc
_refine_ls_wR_factor_gt 0.0503
_refine_ls_wR_factor_ref 0.0527
_reflns_number_gt 9100
_reflns_number_total 9923
_reflns_threshold_expression I>2\s(I))
_cod_data_source_file om0510371si20051204_030917.cif
_cod_data_source_block pmj212
_cod_depositor_comments
;
The following automatic conversions were performed:

'_symmetry_cell_setting' value 'Triclinic' changed to 'triclinic'
according to /home/saulius/struct/CIF-dictionaries/cif_core.dic
dictionary named 'cif_core.dic' version 2.4.1 from 2010-06-29.

Automatic conversion script
Id: cif_fix_values 1715 2011-07-08 13:25:40Z adriana 
;
_cod_original_cell_volume 2410.89(3)
_cod_original_sg_symbol_H-M P-1
_cod_database_code 4074948

loop_
_symmetry_equiv_pos_as_xyz
'x, y, z'
'-x, -y, -z'

loop_
_atom_site_label
_atom_site_type_symbol
_atom_site_fract_x
_atom_site_fract_y
_atom_site_fract_z
_atom_site_U_iso_or_equiv
_atom_site_adp_type
_atom_site_occupancy
_atom_site_symmetry_multiplicity
_atom_site_calc_flag
_atom_site_refinement_flags
Os Os 0.144671(10) 0.173384(9) 0.220095(5) 0.00996(3) Uani 1 1 d .
P1 P -0.02960(6) 0.01014(6) 0.25631(4) 0.01059(13) Uani 1 1 d .
P2 P 0.32662(6) 0.32735(6) 0.18364(4) 0.01125(13) Uani 1 1 d .
S S -0.07724(7) 0.16121(7) 0.07860(4) 0.02333(16) Uani 1 1 d .
O1 O 0.18035(17) 0.03238(16) 0.16076(10) 0.0129(4) Uani 1 1 d .
O2 O 0.28872(19) -0.08619(17) 0.17083(10) 0.0177(4) Uani 1 1 d .
O3 O 0.4367(2) 0.07456(19) 0.41174(11) 0.0219(4) Uani 1 1 d .
O4 O 0.31540(19) 0.10379(18) 0.48261(10) 0.0169(4) Uani 1 1 d .
C1 C 0.1491(2) 0.3112(2) 0.28941(14) 0.0118(5) Uani 1 1 d .
C2 C 0.2069(2) 0.3312(2) 0.35884(14) 0.0117(5) Uani 1 1 d .
C3 C 0.2619(2) 0.2553(2) 0.39456(14) 0.0125(5) Uani 1 1 d .
H3 H 0.2785 0.2696 0.4443 0.015 Uiso 1 1 calc R
C4 C 0.2939(2) 0.1666(2) 0.36907(14) 0.0124(5) Uani 1 1 d .
C5 C 0.2701(2) 0.1281(2) 0.29545(14) 0.0119(5) Uani 1 1 d .
C6 C 0.3102(2) 0.0454(2) 0.26864(14) 0.0130(5) Uani 1 1 d .
H6 H 0.3691 0.0205 0.2959 0.016 Uiso 1 1 calc R
C7 C 0.2573(3) -0.0003(2) 0.19731(14) 0.0134(5) Uani 1 1 d .
C8 C 0.0271(3) 0.1786(2) 0.14612(14) 0.0143(5) Uani 1 1 d .
C9 C 0.2234(3) -0.1446(3) 0.10127(16) 0.0219(6) Uani 1 1 d .
H9A H 0.2545 -0.2055 0.0877 0.033 Uiso 1 1 calc R
H9B H 0.2398 -0.0815 0.0681 0.033 Uiso 1 1 calc R
H9C H 0.1313 -0.1865 0.1007 0.033 Uiso 1 1 calc R
C10 C 0.3563(3) 0.1104(2) 0.42122(14) 0.0140(5) Uani 1 1 d .
C11 C 0.3733(3) 0.0503(3) 0.53542(15) 0.0234(7) Uani 1 1 d .
H11A H 0.3380 0.0490 0.5782 0.035 Uiso 1 1 calc R
H11B H 0.4660 0.1002 0.5459 0.035 Uiso 1 1 calc R
H11C H 0.3553 -0.0347 0.5181 0.035 Uiso 1 1 calc R
C12 C 0.1038(3) 0.4063(2) 0.26310(14) 0.0128(5) Uani 1 1 d .
C13 C -0.0209(3) 0.3743(3) 0.22741(14) 0.0150(5) Uani 1 1 d .
H13 H -0.0804 0.2896 0.2201 0.018 Uiso 1 1 calc R
C14 C -0.0586(3) 0.4643(3) 0.20257(15) 0.0181(6) Uani 1 1 d .
H14 H -0.1442 0.4409 0.1794 0.022 Uiso 1 1 calc R
C15 C 0.0272(3) 0.5880(3) 0.21127(16) 0.0208(6) Uani 1 1 d .
H15 H 0.0013 0.6492 0.1934 0.025 Uiso 1 1 calc R
C16 C 0.1511(3) 0.6216(2) 0.24613(15) 0.0175(6) Uani 1 1 d .
H16 H 0.2109 0.7062 0.2520 0.021 Uiso 1 1 calc R
C17 C 0.1881(3) 0.5320(2) 0.27244(14) 0.0144(5) Uani 1 1 d .
H17 H 0.2727 0.5565 0.2974 0.017 Uiso 1 1 calc R
C18 C 0.2259(3) 0.4410(2) 0.40718(14) 0.0136(5) Uani 1 1 d .
C19 C 0.1255(3) 0.4657(3) 0.42327(15) 0.0171(6) Uani 1 1 d .
H19 H 0.0397 0.4103 0.4042 0.020 Uiso 1 1 calc R
C20 C 0.1502(3) 0.5703(3) 0.46686(16) 0.0231(7) Uani 1 1 d .
H20 H 0.0812 0.5855 0.4782 0.028 Uiso 1 1 calc R
C21 C 0.2749(3) 0.6531(3) 0.49421(16) 0.0252(7) Uani 1 1 d .
H21 H 0.2916 0.7264 0.5227 0.030 Uiso 1 1 calc R
C22 C 0.3748(3) 0.6281(3) 0.47971(15) 0.0224(6) Uani 1 1 d .
H22 H 0.4605 0.6837 0.4988 0.027 Uiso 1 1 calc R
C23 C 0.3497(3) 0.5222(3) 0.43744(14) 0.0173(6) Uani 1 1 d .
H23 H 0.4189 0.5045 0.4289 0.021 Uiso 1 1 calc R
C31 C 0.4107(3) 0.2587(2) 0.13607(15) 0.0144(5) Uani 1 1 d .
C32 C 0.3430(3) 0.1907(3) 0.07207(15) 0.0184(6) Uani 1 1 d .
H32 H 0.2578 0.1806 0.0563 0.022 Uiso 1 1 calc R
C33 C 0.3984(3) 0.1372(3) 0.03077(16) 0.0237(7) Uani 1 1 d .
H33 H 0.3524 0.0934 -0.0137 0.028 Uiso 1 1 calc R
C34 C 0.5211(3) 0.1482(3) 0.05488(18) 0.0254(7) Uani 1 1 d .
H34 H 0.5585 0.1100 0.0275 0.031 Uiso 1 1 calc R
C35 C 0.5888(3) 0.2143(3) 0.11832(18) 0.0242(7) Uani 1 1 d .
H35 H 0.6729 0.2216 0.1345 0.029 Uiso 1 1 calc R
C36 C 0.5349(3) 0.2706(3) 0.15918(16) 0.0187(6) Uani 1 1 d .
H36 H 0.5827 0.3170 0.2027 0.022 Uiso 1 1 calc R
C41 C 0.4497(3) 0.4381(3) 0.25261(15) 0.0156(6) Uani 1 1 d .
C42 C 0.5178(3) 0.3975(3) 0.30414(15) 0.0177(6) Uani 1 1 d .
H42 H 0.4990 0.3117 0.3037 0.021 Uiso 1 1 calc R
C43 C 0.6120(3) 0.4815(3) 0.35553(16) 0.0258(7) Uani 1 1 d .
H43 H 0.6599 0.4534 0.3892 0.031 Uiso 1 1 calc R
C44 C 0.6377(3) 0.6064(3) 0.35860(16) 0.0266(7) Uani 1 1 d .
H44 H 0.7026 0.6636 0.3943 0.032 Uiso 1 1 calc R
C45 C 0.5682(3) 0.6472(3) 0.30938(16) 0.0229(6) Uani 1 1 d .
H45 H 0.5832 0.7322 0.3120 0.028 Uiso 1 1 calc R
C46 C 0.4767(3) 0.5637(3) 0.25625(15) 0.0174(6) Uani 1 1 d .
H46 H 0.4315 0.5928 0.2216 0.021 Uiso 1 1 calc R
C51 C 0.3045(3) 0.4299(2) 0.11996(14) 0.0144(5) Uani 1 1 d .
C52 C 0.4053(3) 0.4976(2) 0.08597(15) 0.0167(6) Uani 1 1 d .
H52 H 0.4817 0.4856 0.0943 0.020 Uiso 1 1 calc R
C53 C 0.3947(3) 0.5812(3) 0.04055(15) 0.0202(6) Uani 1 1 d .
H53 H 0.4642 0.6277 0.0184 0.024 Uiso 1 1 calc R
C54 C 0.2820(3) 0.5978(3) 0.02701(15) 0.0211(6) Uani 1 1 d .
H54 H 0.2742 0.6547 -0.0048 0.025 Uiso 1 1 calc R
C55 C 0.1824(3) 0.5315(3) 0.05985(15) 0.0187(6) Uani 1 1 d .
H55 H 0.1056 0.5425 0.0503 0.022 Uiso 1 1 calc R
C56 C 0.1928(3) 0.4483(2) 0.10695(14) 0.0150(5) Uani 1 1 d .
H56 H 0.1240 0.4042 0.1301 0.018 Uiso 1 1 calc R
C61 C -0.0034(2) -0.0628(2) 0.33572(14) 0.0132(5) Uani 1 1 d .
C62 C -0.0600(3) -0.0622(2) 0.39364(15) 0.0161(6) Uani 1 1 d .
H62 H -0.1094 -0.0158 0.3950 0.019 Uiso 1 1 calc R
C63 C -0.0449(3) -0.1284(3) 0.44924(15) 0.0199(6) Uani 1 1 d .
H63 H -0.0842 -0.1273 0.4884 0.024 Uiso 1 1 calc R
C64 C 0.0264(3) -0.1959(3) 0.44826(16) 0.0224(6) Uani 1 1 d .
H64 H 0.0370 -0.2407 0.4867 0.027 Uiso 1 1 calc R
C65 C 0.0833(3) -0.1981(3) 0.39031(16) 0.0223(6) Uani 1 1 d .
H65 H 0.1334 -0.2439 0.3893 0.027 Uiso 1 1 calc R
C66 C 0.0666(3) -0.1337(3) 0.33482(15) 0.0169(6) Uani 1 1 d .
H66 H 0.1035 -0.1376 0.2950 0.020 Uiso 1 1 calc R
C71 C -0.1093(2) -0.1307(2) 0.19441(14) 0.0137(5) Uani 1 1 d .
C72 C -0.0912(3) -0.1341(3) 0.12534(15) 0.0171(6) Uani 1 1 d .
H72 H -0.0376 -0.0608 0.1077 0.020 Uiso 1 1 calc R
C73 C -0.1519(3) -0.2453(3) 0.08225(16) 0.0216(6) Uani 1 1 d .
H73 H -0.1380 -0.2478 0.0354 0.026 Uiso 1 1 calc R
C74 C -0.2317(3) -0.3514(3) 0.10629(17) 0.0245(7) Uani 1 1 d .
H74 H -0.2728 -0.4268 0.0762 0.029 Uiso 1 1 calc R
C75 C -0.2520(3) -0.3484(3) 0.17464(17) 0.0219(6) Uani 1 1 d .
H75 H -0.3078 -0.4215 0.1915 0.026 Uiso 1 1 calc R
C76 C -0.1911(3) -0.2392(3) 0.21803(16) 0.0190(6) Uani 1 1 d .
H76 H -0.2051 -0.2377 0.2649 0.023 Uiso 1 1 calc R
C81 C -0.1588(3) 0.0511(2) 0.27112(15) 0.0144(5) Uani 1 1 d .
C82 C -0.2815(3) -0.0070(3) 0.23205(16) 0.0191(6) Uani 1 1 d .
H82 H -0.3005 -0.0698 0.1952 0.023 Uiso 1 1 calc R
C83 C -0.3770(3) 0.0266(3) 0.24667(17) 0.0261(7) Uani 1 1 d .
H83 H -0.4609 -0.0133 0.2197 0.031 Uiso 1 1 calc R
C84 C -0.3504(3) 0.1176(3) 0.30021(17) 0.0232(7) Uani 1 1 d .
H84 H -0.4161 0.1390 0.3108 0.028 Uiso 1 1 calc R
C85 C -0.2276(3) 0.1774(3) 0.33839(16) 0.0196(6) Uani 1 1 d .
H85 H -0.2084 0.2415 0.3746 0.023 Uiso 1 1 calc R
C86 C -0.1326(3) 0.1443(2) 0.32407(15) 0.0170(6) Uani 1 1 d .
H86 H -0.0486 0.1856 0.3507 0.020 Uiso 1 1 calc R

loop_
_atom_site_aniso_label
_atom_site_aniso_U_11
_atom_site_aniso_U_22
_atom_site_aniso_U_33
_atom_site_aniso_U_23
_atom_site_aniso_U_13
_atom_site_aniso_U_12
Os 0.00927(5) 0.01020(5) 0.01128(5) 0.00151(4) 0.00178(4) 0.00498(4)
P1 0.0094(3) 0.0104(3) 0.0123(3) 0.0008(3) 0.0022(3) 0.0045(3)
P2 0.0104(3) 0.0119(3) 0.0119(3) 0.0025(3) 0.0025(3) 0.0048(3)
S 0.0218(4) 0.0232(4) 0.0206(4) 0.0023(3) -0.0074(3) 0.0091(3)
O1 0.0140(9) 0.0110(9) 0.0141(9) 0.0000(7) 0.0024(8) 0.0056(8)
O2 0.0212(10) 0.0170(10) 0.0181(10) -0.0023(8) 0.0024(8) 0.0121(9)
O3 0.0251(11) 0.0310(12) 0.0191(11) 0.0021(9) 0.0025(9) 0.0217(10)
O4 0.0207(10) 0.0216(10) 0.0134(10) 0.0070(8) 0.0035(8) 0.0134(9)
C1 0.0090(12) 0.0136(13) 0.0136(13) 0.0036(10) 0.0040(10) 0.0047(10)
C2 0.0095(12) 0.0107(12) 0.0164(14) 0.0006(10) 0.0043(10) 0.0050(10)
C3 0.0109(12) 0.0147(13) 0.0112(13) 0.0022(10) 0.0011(10) 0.0050(11)
C4 0.0096(12) 0.0124(12) 0.0158(14) 0.0041(10) 0.0024(10) 0.0049(10)
C5 0.0096(12) 0.0100(12) 0.0162(14) 0.0026(10) 0.0037(11) 0.0035(10)
C6 0.0102(12) 0.0163(13) 0.0139(13) 0.0021(11) 0.0024(10) 0.0067(11)
C7 0.0120(13) 0.0113(12) 0.0182(14) 0.0023(11) 0.0053(11) 0.0053(11)
C8 0.0166(13) 0.0101(12) 0.0174(14) 0.0023(10) 0.0053(11) 0.0060(11)
C9 0.0272(16) 0.0196(15) 0.0203(15) -0.0044(12) 0.0035(13) 0.0117(13)
C10 0.0146(13) 0.0099(12) 0.0158(14) 0.0004(10) 0.0005(11) 0.0043(11)
C11 0.0310(17) 0.0281(16) 0.0173(15) 0.0100(13) 0.0026(13) 0.0187(14)
C12 0.0160(13) 0.0147(13) 0.0119(13) 0.0018(10) 0.0063(11) 0.0093(11)
C13 0.0140(13) 0.0159(13) 0.0171(14) 0.0027(11) 0.0043(11) 0.0078(11)
C14 0.0172(14) 0.0232(15) 0.0184(15) 0.0024(12) 0.0010(12) 0.0139(12)
C15 0.0262(16) 0.0203(15) 0.0246(16) 0.0080(12) 0.0075(13) 0.0169(13)
C16 0.0243(15) 0.0109(13) 0.0204(15) 0.0042(11) 0.0075(12) 0.0091(12)
C17 0.0154(13) 0.0178(13) 0.0134(13) 0.0027(11) 0.0031(11) 0.0101(11)
C18 0.0182(14) 0.0143(13) 0.0106(13) 0.0055(10) 0.0044(11) 0.0083(11)
C19 0.0217(15) 0.0162(14) 0.0190(15) 0.0060(11) 0.0091(12) 0.0115(12)
C20 0.0353(18) 0.0233(15) 0.0220(16) 0.0087(13) 0.0154(14) 0.0197(14)
C21 0.048(2) 0.0156(14) 0.0169(15) 0.0016(12) 0.0077(14) 0.0172(15)
C22 0.0283(16) 0.0168(14) 0.0177(15) -0.0008(12) -0.0004(13) 0.0069(13)
C23 0.0204(14) 0.0173(14) 0.0156(14) 0.0012(11) 0.0011(12) 0.0101(12)
C31 0.0151(13) 0.0113(12) 0.0195(14) 0.0069(11) 0.0092(11) 0.0058(11)
C32 0.0198(14) 0.0178(14) 0.0185(15) 0.0059(11) 0.0067(12) 0.0075(12)
C33 0.0347(18) 0.0163(14) 0.0214(16) 0.0031(12) 0.0142(14) 0.0089(13)
C34 0.0314(17) 0.0166(15) 0.0357(19) 0.0076(13) 0.0196(15) 0.0125(14)
C35 0.0201(15) 0.0213(15) 0.0378(19) 0.0092(14) 0.0145(14) 0.0115(13)
C36 0.0182(14) 0.0176(14) 0.0236(16) 0.0056(12) 0.0079(12) 0.0092(12)
C41 0.0103(13) 0.0195(14) 0.0156(14) 0.0022(11) 0.0067(11) 0.0032(11)
C42 0.0143(13) 0.0187(14) 0.0163(14) 0.0031(11) 0.0030(11) 0.0030(12)
C43 0.0263(16) 0.0301(17) 0.0168(15) 0.0095(13) 0.0116(13) 0.0047(14)
C44 0.0162(15) 0.0303(17) 0.0175(15) -0.0057(13) 0.0022(12) -0.0051(13)
C45 0.0209(15) 0.0193(15) 0.0227(16) -0.0011(12) 0.0098(13) 0.0008(12)
C46 0.0148(14) 0.0188(14) 0.0170(14) 0.0007(11) 0.0061(11) 0.0043(12)
C51 0.0175(14) 0.0109(12) 0.0138(13) 0.0016(10) 0.0024(11) 0.0050(11)
C52 0.0171(14) 0.0137(13) 0.0183(14) 0.0009(11) 0.0046(12) 0.0051(11)
C53 0.0281(16) 0.0151(14) 0.0180(15) 0.0043(11) 0.0124(13) 0.0068(13)
C54 0.0368(18) 0.0152(14) 0.0159(15) 0.0041(11) 0.0086(13) 0.0140(13)
C55 0.0242(15) 0.0164(14) 0.0191(15) 0.0019(11) 0.0026(12) 0.0125(12)
C56 0.0162(13) 0.0148(13) 0.0129(13) -0.0014(11) 0.0019(11) 0.0057(11)
C61 0.0096(12) 0.0098(12) 0.0182(14) 0.0025(10) 0.0033(11) 0.0018(10)
C62 0.0148(13) 0.0141(13) 0.0170(14) -0.0015(11) 0.0005(11) 0.0048(11)
C63 0.0273(16) 0.0177(14) 0.0153(14) 0.0017(11) 0.0072(12) 0.0090(13)
C64 0.0307(17) 0.0175(14) 0.0188(15) 0.0056(12) 0.0008(13) 0.0110(13)
C65 0.0264(16) 0.0186(14) 0.0274(17) 0.0064(12) 0.0071(13) 0.0140(13)
C66 0.0174(14) 0.0181(14) 0.0182(14) 0.0055(11) 0.0076(12) 0.0087(12)
C71 0.0098(12) 0.0117(12) 0.0183(14) -0.0022(11) -0.0006(11) 0.0047(11)
C72 0.0142(13) 0.0179(14) 0.0184(15) -0.0004(11) -0.0006(11) 0.0076(11)
C73 0.0190(15) 0.0274(16) 0.0186(15) -0.0054(12) -0.0027(12) 0.0127(13)
C74 0.0134(14) 0.0223(15) 0.0336(18) -0.0123(13) -0.0054(13) 0.0078(12)
C75 0.0124(14) 0.0149(14) 0.0351(18) -0.0034(12) 0.0030(13) 0.0034(12)
C76 0.0149(14) 0.0152(14) 0.0253(16) -0.0006(12) 0.0064(12) 0.0042(11)
C81 0.0137(13) 0.0132(13) 0.0190(14) 0.0074(11) 0.0077(11) 0.0063(11)
C82 0.0150(14) 0.0208(15) 0.0220(15) 0.0027(12) 0.0021(12) 0.0083(12)
C83 0.0151(14) 0.0331(17) 0.0330(18) 0.0042(14) 0.0023(13) 0.0137(14)
C84 0.0197(15) 0.0275(16) 0.0328(18) 0.0113(14) 0.0119(13) 0.0174(13)
C85 0.0215(15) 0.0169(14) 0.0260(16) 0.0072(12) 0.0143(13) 0.0100(12)
C86 0.0145(13) 0.0165(14) 0.0223(15) 0.0068(11) 0.0069(12) 0.0072(11)

loop_
_atom_type_symbol
_atom_type_description
_atom_type_scat_dispersion_real
_atom_type_scat_dispersion_imag
_atom_type_scat_source
C C 0.0033 0.0016 'International Tables Vol C Tables 4.2.6.8 and 6.1.1.4'
H H 0.0000 0.0000 'International Tables Vol C Tables 4.2.6.8 and 6.1.1.4'
O O 0.0106 0.0060 'International Tables Vol C Tables 4.2.6.8 and 6.1.1.4'
P P 0.1023 0.0942 'International Tables Vol C Tables 4.2.6.8 and 6.1.1.4'
S S 0.1246 0.1234 'International Tables Vol C Tables 4.2.6.8 and 6.1.1.4'
Os Os -1.2165 7.6030 'International Tables Vol C Tables 4.2.6.8 and 6.1.1.4'

loop_
_geom_angle_atom_site_label_1
_geom_angle_atom_site_label_2
_geom_angle_atom_site_label_3
_geom_angle
_geom_angle_publ_flag
C8 Os C1 99.25(11) y
C8 Os C5 167.68(10) y
C1 Os C5 92.30(10) y
C8 Os O1 92.76(9) y
C1 Os O1 167.37(8) y
C5 Os O1 76.06(8) y
C8 Os P1 86.91(8) y
C1 Os P1 95.39(7) y
C5 Os P1 87.73(7) y
O1 Os P1 89.11(5) y
C8 Os P2 95.33(8) y
C1 Os P2 87.58(7) y
C5 Os P2 89.41(7) y
O1 Os P2 87.43(5) y
P1 Os P2 175.96(2) y
C81 P1 C61 102.11(12) ?
C81 P1 C71 104.12(12) ?
C61 P1 C71 98.22(12) ?
C81 P1 Os 114.42(9) ?
C61 P1 Os 120.52(9) ?
C71 P1 Os 114.94(9) ?
C51 P2 C41 101.59(13) ?
C51 P2 C31 99.04(12) ?
C41 P2 C31 105.20(12) ?
C51 P2 Os 119.69(9) ?
C41 P2 Os 116.66(9) ?
C31 P2 Os 112.32(9) ?
C7 O1 Os 111.75(16) y
C7 O2 C9 117.1(2) ?
C10 O4 C11 115.0(2) ?
C2 C1 C12 116.2(2) ?
C2 C1 Os 123.10(18) y
C12 C1 Os 120.22(18) ?
C1 C2 C3 125.8(2) y
C1 C2 C18 123.4(2) ?
C3 C2 C18 110.7(2) ?
C4 C3 C2 130.9(2) y
C4 C3 H3 114.6 ?
C2 C3 H3 114.6 ?
C3 C4 C5 122.5(2) y
C3 C4 C10 116.8(2) ?
C5 C4 C10 120.7(2) ?
C6 C5 C4 123.0(2) y
C6 C5 Os 113.91(19) y
C4 C5 Os 122.41(17) y
C5 C6 C7 115.1(2) y
C5 C6 H6 122.4 ?
C7 C6 H6 122.4 ?
O1 C7 O2 120.3(2) ?
O1 C7 C6 123.0(2) y
O2 C7 C6 116.6(2) ?
S C8 Os 170.78(17) y
O2 C9 H9A 109.5 ?
O2 C9 H9B 109.5 ?
H9A C9 H9B 109.5 ?
O2 C9 H9C 109.5 ?
H9A C9 H9C 109.5 ?
H9B C9 H9C 109.5 ?
O3 C10 O4 121.9(2) ?
O3 C10 C4 125.5(3) ?
O4 C10 C4 112.6(2) ?
O4 C11 H11A 109.5 ?
O4 C11 H11B 109.5 ?
H11A C11 H11B 109.5 ?
O4 C11 H11C 109.5 ?
H11A C11 H11C 109.5 ?
H11B C11 H11C 109.5 ?
C17 C12 C13 117.4(2) ?
C17 C12 C1 120.1(2) ?
C13 C12 C1 122.5(2) ?
C14 C13 C12 120.9(3) ?
C14 C13 H13 119.5 ?
C12 C13 H13 119.5 ?
C15 C14 C13 120.6(3) ?
C15 C14 H14 119.7 ?
C13 C14 H14 119.7 ?
C16 C15 C14 119.4(2) ?
C16 C15 H15 120.3 ?
C14 C15 H15 120.3 ?
C15 C16 C17 120.0(3) ?
C15 C16 H16 120.0 ?
C17 C16 H16 120.0 ?
C16 C17 C12 121.6(3) ?
C16 C17 H17 119.2 ?
C12 C17 H17 119.2 ?
C23 C18 C19 118.2(3) ?
C23 C18 C2 118.3(2) ?
C19 C18 C2 123.5(3) ?
C20 C19 C18 120.4(3) ?
C20 C19 H19 119.8 ?
C18 C19 H19 119.8 ?
C19 C20 C21 120.5(3) ?
C19 C20 H20 119.7 ?
C21 C20 H20 119.7 ?
C22 C21 C20 119.5(3) ?
C22 C21 H21 120.3 ?
C20 C21 H21 120.3 ?
C23 C22 C21 119.9(3) ?
C23 C22 H22 120.1 ?
C21 C22 H22 120.1 ?
C22 C23 C18 121.5(3) ?
C22 C23 H23 119.3 ?
C18 C23 H23 119.3 ?
C32 C31 C36 118.9(3) ?
C32 C31 P2 116.0(2) ?
C36 C31 P2 125.2(2) ?
C31 C32 C33 120.9(3) ?
C31 C32 H32 119.6 ?
C33 C32 H32 119.6 ?
C34 C33 C32 119.6(3) ?
C34 C33 H33 120.2 ?
C32 C33 H33 120.2 ?
C35 C34 C33 120.2(3) ?
C35 C34 H34 119.9 ?
C33 C34 H34 119.9 ?
C34 C35 C36 120.5(3) ?
C34 C35 H35 119.7 ?
C36 C35 H35 119.7 ?
C35 C36 C31 120.0(3) ?
C35 C36 H36 120.0 ?
C31 C36 H36 120.0 ?
C46 C41 C42 118.3(3) ?
C46 C41 P2 121.3(2) ?
C42 C41 P2 120.4(2) ?
C43 C42 C41 120.3(3) ?
C43 C42 H42 119.9 ?
C41 C42 H42 119.9 ?
C42 C43 C44 120.8(3) ?
C42 C43 H43 119.6 ?
C44 C43 H43 119.6 ?
C45 C44 C43 119.5(3) ?
C45 C44 H44 120.2 ?
C43 C44 H44 120.2 ?
C44 C45 C46 119.8(3) ?
C44 C45 H45 120.1 ?
C46 C45 H45 120.1 ?
C45 C46 C41 121.3(3) ?
C45 C46 H46 119.4 ?
C41 C46 H46 119.4 ?
C56 C51 C52 119.0(2) ?
C56 C51 P2 121.9(2) ?
C52 C51 P2 119.1(2) ?
C53 C52 C51 120.7(3) ?
C53 C52 H52 119.7 ?
C51 C52 H52 119.7 ?
C52 C53 C54 120.0(3) ?
C52 C53 H53 120.0 ?
C54 C53 H53 120.0 ?
C55 C54 C53 119.7(3) ?
C55 C54 H54 120.1 ?
C53 C54 H54 120.1 ?
C54 C55 C56 120.8(3) ?
C54 C55 H55 119.6 ?
C56 C55 H55 119.6 ?
C55 C56 C51 119.8(3) ?
C55 C56 H56 120.1 ?
C51 C56 H56 120.1 ?
C62 C61 C66 118.2(2) ?
C62 C61 P1 123.8(2) ?
C66 C61 P1 117.7(2) ?
C63 C62 C61 120.6(3) ?
C63 C62 H62 119.7 ?
C61 C62 H62 119.7 ?
C64 C63 C62 120.6(3) ?
C64 C63 H63 119.7 ?
C62 C63 H63 119.7 ?
C63 C64 C65 119.5(3) ?
C63 C64 H64 120.2 ?
C65 C64 H64 120.2 ?
C66 C65 C64 119.8(3) ?
C66 C65 H65 120.1 ?
C64 C65 H65 120.1 ?
C65 C66 C61 121.3(3) ?
C65 C66 H66 119.3 ?
C61 C66 H66 119.3 ?
C72 C71 C76 118.7(3) ?
C72 C71 P1 123.0(2) ?
C76 C71 P1 118.3(2) ?
C73 C72 C71 119.6(3) ?
C73 C72 H72 120.2 ?
C71 C72 H72 120.2 ?
C74 C73 C72 121.0(3) ?
C74 C73 H73 119.5 ?
C72 C73 H73 119.5 ?
C73 C74 C75 119.8(3) ?
C73 C74 H74 120.1 ?
C75 C74 H74 120.1 ?
C76 C75 C74 119.7(3) ?
C76 C75 H75 120.1 ?
C74 C75 H75 120.1 ?
C75 C76 C71 121.2(3) ?
C75 C76 H76 119.4 ?
C71 C76 H76 119.4 ?
C82 C81 C86 118.9(3) ?
C82 C81 P1 122.7(2) ?
C86 C81 P1 118.3(2) ?
C81 C82 C83 120.2(3) ?
C81 C82 H82 119.9 ?
C83 C82 H82 119.9 ?
C84 C83 C82 120.3(3) ?
C84 C83 H83 119.9 ?
C82 C83 H83 119.9 ?
C83 C84 C85 119.7(3) ?
C83 C84 H84 120.1 ?
C85 C84 H84 120.1 ?
C86 C85 C84 120.1(3) ?
C86 C85 H85 119.9 ?
C84 C85 H85 119.9 ?
C85 C86 C81 120.7(3) ?
C85 C86 H86 119.6 ?
C81 C86 H86 119.6 ?

loop_
_geom_bond_atom_site_label_1
_geom_bond_atom_site_label_2
_geom_bond_distance
_geom_bond_publ_flag
Os C8 1.846(3) y
Os C1 2.068(3) y
Os C5 2.142(3) y
Os O1 2.2178(17) y
Os P1 2.3834(7) y
Os P2 2.3902(7) y
P1 C81 1.823(3) ?
P1 C61 1.834(3) ?
P1 C71 1.835(3) ?
P2 C51 1.822(3) ?
P2 C41 1.826(3) ?
P2 C31 1.838(3) ?
S C8 1.588(3) y
O1 C7 1.250(3) y
O2 C7 1.333(3) y
O2 C9 1.441(3) ?
O3 C10 1.214(3) ?
O4 C10 1.344(3) ?
O4 C11 1.444(3) ?
C1 C2 1.376(4) y
C1 C12 1.501(3) ?
C2 C3 1.442(3) y
C2 C18 1.503(4) ?
C3 C4 1.359(4) y
C3 H3 0.9500 ?
C4 C5 1.436(4) y
C4 C10 1.485(3) ?
C5 C6 1.371(3) y
C6 C7 1.416(4) y
C6 H6 0.9500 ?
C9 H9A 0.9800 ?
C9 H9B 0.9800 ?
C9 H9C 0.9800 ?
C11 H11A 0.9800 ?
C11 H11B 0.9800 ?
C11 H11C 0.9800 ?
C12 C17 1.398(4) ?
C12 C13 1.399(4) ?
C13 C14 1.386(4) ?
C13 H13 0.9500 ?
C14 C15 1.384(4) ?
C14 H14 0.9500 ?
C15 C16 1.383(4) ?
C15 H15 0.9500 ?
C16 C17 1.385(4) ?
C16 H16 0.9500 ?
C17 H17 0.9500 ?
C18 C23 1.387(4) ?
C18 C19 1.395(4) ?
C19 C20 1.383(4) ?
C19 H19 0.9500 ?
C20 C21 1.386(5) ?
C20 H20 0.9500 ?
C21 C22 1.381(4) ?
C21 H21 0.9500 ?
C22 C23 1.381(4) ?
C22 H22 0.9500 ?
C23 H23 0.9500 ?
C31 C32 1.390(4) ?
C31 C36 1.396(4) ?
C32 C33 1.391(4) ?
C32 H32 0.9500 ?
C33 C34 1.386(5) ?
C33 H33 0.9500 ?
C34 C35 1.374(5) ?
C34 H34 0.9500 ?
C35 C36 1.394(4) ?
C35 H35 0.9500 ?
C36 H36 0.9500 ?
C41 C46 1.390(4) ?
C41 C42 1.399(4) ?
C42 C43 1.378(4) ?
C42 H42 0.9500 ?
C43 C44 1.385(4) ?
C43 H43 0.9500 ?
C44 C45 1.382(4) ?
C44 H44 0.9500 ?
C45 C46 1.384(4) ?
C45 H45 0.9500 ?
C46 H46 0.9500 ?
C51 C56 1.395(4) ?
C51 C52 1.401(4) ?
C52 C53 1.377(4) ?
C52 H52 0.9500 ?
C53 C54 1.394(4) ?
C53 H53 0.9500 ?
C54 C55 1.374(4) ?
C54 H54 0.9500 ?
C55 C56 1.393(4) ?
C55 H55 0.9500 ?
C56 H56 0.9500 ?
C61 C62 1.391(4) ?
C61 C66 1.395(4) ?
C62 C63 1.384(4) ?
C62 H62 0.9500 ?
C63 C64 1.374(4) ?
C63 H63 0.9500 ?
C64 C65 1.397(4) ?
C64 H64 0.9500 ?
C65 C66 1.373(4) ?
C65 H65 0.9500 ?
C66 H66 0.9500 ?
C71 C72 1.391(4) ?
C71 C76 1.394(4) ?
C72 C73 1.389(4) ?
C72 H72 0.9500 ?
C73 C74 1.371(4) ?
C73 H73 0.9500 ?
C74 C75 1.386(5) ?
C74 H74 0.9500 ?
C75 C76 1.375(4) ?
C75 H75 0.9500 ?
C76 H76 0.9500 ?
C81 C82 1.387(4) ?
C81 C86 1.391(4) ?
C82 C83 1.393(4) ?
C82 H82 0.9500 ?
C83 C84 1.380(5) ?
C83 H83 0.9500 ?
C84 C85 1.382(4) ?
C84 H84 0.9500 ?
C85 C86 1.382(4) ?
C85 H85 0.9500 ?
C86 H86 0.9500 ?
